data_8101427
loop_
_publ_author_name
'G\"une\,s, Bilal'
'Soylu, H\"useyin '
'\"Ozbey, S\"uheyla'
'Ayd&#x131;n, Ali'

_publ_section_title
;
Crystal structure of 1,4:5,8-dimethano-1,1a,4,4a,5,5a,8,8a-octahydro-
anthracene-9,10-dione, C~16~H~16~O~2~
;
_journal_issue 1
_journal_name_full 'Zeitschrift f\"ur Kristallographie - New Crystal Structures'
_journal_page_first 29
_journal_page_last 30
_journal_volume 214
_journal_year 1999
_chemical_formula_sum 'C16 H16 O2'
_chemical_formula_weight 240.29
_space_group_IT_number 14
_symmetry_cell_setting monoclinic
_symmetry_space_group_name_Hall '-P 2yn'
_symmetry_space_group_name_H-M 'P 1 21/n 1'
_cell_angle_alpha 90.00
_cell_angle_beta 110.609(6)
_cell_angle_gamma 90.00
_cell_formula_units_Z 4
_cell_length_a 12.0005(7)
_cell_length_b 6.2388(9)
_cell_length_c 16.9734(15)
_cell_measurement_temperature 293(2)
_cell_volume 1189.5(2)
_diffrn_ambient_temperature 293(2)
_exptl_crystal_density_diffrn 1.342
_refine_ls_R_factor_obs 0.0474
_refine_ls_wR_factor_obs 0.1084
_cod_depositor_comments
;
The following automatic conversions were performed:
'_symmetry_cell_setting' value 'Monoclinic' changed to 'monoclinic'
according to '/home/saulius/struct/CIF-dictionaries/cif_core.dic'
dictionary named 'cif_core.dic' version 2.4.1 from 2010-06-29.

Automatic conversion script
Id: cif_fix_enum 1527 2010-12-29 10:47:43Z saulius 
;
_cod_original_sg_symbol_H-M 'P 21/n'
_cod_database_code 8101427

loop_
_symmetry_equiv_pos_as_xyz
'x, y, z'
'-x+1/2, y+1/2, -z+1/2'
'-x, -y, -z'
'x-1/2, -y-1/2, z-1/2'

loop_
_atom_site_aniso_label
_atom_site_aniso_U_11
_atom_site_aniso_U_22
_atom_site_aniso_U_33
_atom_site_aniso_U_23
_atom_site_aniso_U_13
_atom_site_aniso_U_12
O1 0.063(1) 0.056(1) 0.0544(9) 0.0083(8) 0.0353(8) -0.0062(9)
O2 0.060(1) 0.063(1) 0.0520(9) -0.0043(8) 0.0329(8) 0.0151(9)
C1 0.046(1) 0.027(1) 0.043(1) -0.0012(9) 0.025(1) 0.0023(9)
C2 0.048(1) 0.031(1) 0.037(1) -0.0042(9) 0.0203(9) -0.0003(9)
C3 0.039(1) 0.031(1) 0.044(1) 0.0004(9) 0.0198(9) -0.0013(9)
C4 0.048(1) 0.029(1) 0.039(1) 0.0034(9) 0.0245(9) 0.0044(9)
C5 0.047(1) 0.032(1) 0.034(1) -0.0059(9) 0.0177(9) 0.0002(9)
C6 0.039(1) 0.031(1) 0.043(1) -0.0046(9) 0.0181(9) -0.0075(9)
C7 0.060(1) 0.053(1) 0.033(1) -0.002(1) 0.016(1) 0.002(1)
C8 0.063(2) 0.043(1) 0.047(1) 0.009(1) 0.011(1) 0.005(1)
C9 0.060(1) 0.047(1) 0.049(1) 0.002(1) 0.013(1) 0.014(1)
C10 0.041(1) 0.056(1) 0.052(1) -0.000(1) 0.018(1) 0.002(1)
C11 0.052(1) 0.048(1) 0.044(1) 0.009(1) 0.024(1) 0.009(1)
C12 0.050(1) 0.030(1) 0.076(2) 0.012(1) 0.021(1) 0.004(1)
C13 0.055(1) 0.030(1) 0.060(1) -0.002(1) 0.018(1) 0.010(1)
C14 0.039(1) 0.044(1) 0.049(1) 0.002(1) 0.021(1) 0.006(1)
C15 0.053(1) 0.062(2) 0.051(1) -0.009(1) 0.005(1) -0.004(1)
C16 0.046(1) 0.055(2) 0.046(1) 0.004(1) 0.014(1) 0.007(1)

loop_
_atom_site_label
_atom_site_type_symbol
_atom_site_fract_x
_atom_site_fract_y
_atom_site_fract_z
_atom_site_U_iso_or_equiv
_atom_site_thermal_displace_type
_atom_site_occupancy
_atom_site_calc_flag
_atom_site_refinement_flags
_atom_site_disorder_group
O1 O 0.9709(1) 0.2632(3) 0.4431(1) 0.0541(5) Uani 1 d . .
O2 O 1.2023(1) 0.2869(3) 0.24604(9) 0.0550(5) Uani 1 d . .
C1 C 1.0134(2) 0.3560(3) 0.3974(1) 0.0362(5) Uani 1 d . .
C2 C 1.1358(2) 0.4531(3) 0.4320(1) 0.0373(5) Uani 1 d . .
C3 C 1.2075(2) 0.4633(3) 0.3712(1) 0.0364(5) Uani 1 d . .
C4 C 1.1457(2) 0.3720(3) 0.2843(1) 0.0362(5) Uani 1 d . .
C5 C 1.0130(2) 0.3913(3) 0.2448(1) 0.0369(5) Uani 1 d . .
C6 C 0.9418(2) 0.3813(3) 0.3053(1) 0.0367(5) Uani 1 d . .
C7 C 1.2233(2) 0.3314(4) 0.5092(1) 0.0487(6) Uani 1 d . .
C8 C 1.2339(2) 0.1066(4) 0.4797(1) 0.0530(6) Uani 1 d . .
C9 C 1.2946(2) 0.1166(4) 0.4286(2) 0.0539(6) Uani 1 d . .
C10 C 1.3258(2) 0.3484(4) 0.4222(1) 0.0493(6) Uani 1 d . .
C11 C 0.9690(2) 0.6087(4) 0.1963(1) 0.0460(6) Uani 1 d . .
C12 C 1.0114(2) 0.7886(4) 0.2591(2) 0.0521(6) Uani 1 d . .
C13 C 0.9504(2) 0.7805(4) 0.3102(2) 0.0491(6) Uani 1 d . .
C14 C 0.8661(2) 0.5943(4) 0.2832(1) 0.0426(5) Uani 1 d . .
C15 C 1.3421(2) 0.4256(5) 0.5113(2) 0.0589(7) Uani 1 d . .
C16 C 0.8377(2) 0.5996(5) 0.1879(1) 0.0497(6) Uani 1 d . .
H2 H 1.125(1) 0.596(4) 0.448(1) 0.043(6) Uiso 1 d . .
H3 H 1.223(1) 0.611(4) 0.362(1) 0.044(6) Uiso 1 d . .
H5 H 0.987(1) 0.280(3) 0.203(1) 0.036(5) Uiso 1 d . .
H6 H 0.887(1) 0.267(3) 0.291(1) 0.033(5) Uiso 1 d . .
H7 H 1.203(2) 0.346(4) 0.559(1) 0.051(6) Uiso 1 d . .
H8 H 1.193(2) -0.014(5) 0.493(2) 0.069(8) Uiso 1 d . .
H9 H 1.307(2) 0.001(5) 0.393(2) 0.075(8) Uiso 1 d . .
H10 H 1.388(2) 0.377(4) 0.401(1) 0.049(6) Uiso 1 d . .
H11 H 0.986(2) 0.614(4) 0.144(1) 0.050(6) Uiso 1 d . .
H12 H 1.075(2) 0.868(4) 0.263(1) 0.056(7) Uiso 1 d . .
H13 H 0.963(2) 0.860(4) 0.360(1) 0.060(7) Uiso 1 d . .
H14 H 0.800(2) 0.590(3) 0.304(1) 0.045(6) Uiso 1 d . .
H15A H 1.411(2) 0.359(4) 0.553(2) 0.066(8) Uiso 1 d . .
H15B H 1.347(2) 0.587(5) 0.516(1) 0.064(8) Uiso 1 d . .
H16A H 0.791(2) 0.728(4) 0.159(1) 0.063(7) Uiso 1 d . .
H16B H 0.793(2) 0.468(4) 0.157(1) 0.061(7) Uiso 1 d . .

loop_
_geom_bond_atom_site_label_1
_geom_bond_atom_site_label_2
_geom_bond_distance
_geom_bond_site_symmetry_2
_geom_bond_publ_flag
O1 C1 1.215(2) . yes
O2 C4 1.215(2) . yes
C1 C6 1.504(3) . yes
C1 C2 1.504(3) . yes
C2 C7 1.558(3) . yes
C2 C3 1.562(3) . yes
C3 C4 1.508(3) . yes
C3 C10 1.554(3) . yes
C4 C5 1.499(3) . yes
C5 C6 1.551(3) . yes
C5 C11 1.578(3) . yes
C6 C14 1.579(3) . yes
C7 C8 1.509(3) . yes
C7 C15 1.531(4) . yes
C8 C9 1.317(3) . yes
C9 C10 1.507(4) . yes
C10 C15 1.532(3) . yes
C11 C12 1.508(3) . yes
C11 C16 1.533(3) . yes
C12 C13 1.318(3) . yes
C13 C14 1.501(3) . yes
C14 C16 1.531(3) . yes
C2 H2 0.96(2) . no
C3 H3 0.97(2) . no
C5 H5 0.96(2) . no
C6 H6 0.94(2) . no
C7 H7 0.97(2) . no
C8 H8 0.96(3) . no
C9 H9 0.98(3) . no
C10 H10 0.95(2) . no
C11 H11 0.98(2) . no
C12 H12 0.90(2) . no
C13 H13 0.94(2) . no
C14 H14 0.98(2) . no
C15 H15A 0.98(3) . no
C15 H15B 1.01(3) . no
C16 H16A 1.00(3) . no
C16 H16B 1.02(3) . no

loop_
_cod_related_entry_id
_cod_related_entry_database
_cod_related_entry_code
1 ChemSpider 196070
